data_7115119
loop_
_publ_author_name
'Hitchcock, Peter B.'
'Nixon, John F.'
'Sakarya, Nurg\"un'

_publ_section_title
;
 Syntheses of the novel cage compounds P3Se3C3But3 and P3Se4C3But3 and an
 unusual insertion reaction of [PtCl2(PMe3)] into the Se--Se bond of the
 latter to give the six-coordinate Pt(iv) complex [PtCl2(PMe3)P3Se4C3But3]
;
_journal_issue 18
_journal_name_full 'Chemical Communications'
_journal_page_first 1745
_journal_paper_doi 10.1039/b005123n
_journal_year 2000
_chemical_formula_sum 'C15 H27 P3 Se4'
_chemical_formula_weight 616.12
_chemical_name_systematic
;
?
;
_space_group_IT_number 2
_symmetry_space_group_name_Hall '-P 1'
_symmetry_space_group_name_H-M 'P -1'
_atom_sites_solution_hydrogens geom
_atom_sites_solution_primary direct
_atom_sites_solution_secondary difmap
_audit_conform_dict_location ftp://ftp.iucr.org/cifdics/cif_core.dic
_audit_conform_dict_name cif_core.dic
_audit_conform_dict_version 2.1
_audit_creation_date 2000-06-21T14:06:59-00:00
_audit_creation_method 'WinGX routine CIF_UPDATE'
_cell_angle_alpha 69.17
_cell_angle_beta 71.11(2)
_cell_angle_gamma 61.57
_cell_formula_units_Z 2
_cell_length_a 9.902(2)
_cell_length_b 10.340(4)
_cell_length_c 12.760(4)
_cell_measurement_temperature 173(2)
_cell_volume 1054.7(6)
_computing_structure_refinement 'SHELXL-97 (Sheldrick, 1997)'
_diffrn_ambient_temperature 173(2)
_diffrn_measured_fraction_theta_full 1
_diffrn_measured_fraction_theta_max 1
_diffrn_radiation_monochromator graphite
_diffrn_radiation_type MoK\a
_diffrn_radiation_wavelength 0.71073
_diffrn_reflns_av_R_equivalents 0
_diffrn_reflns_av_unetI/netI 0.0436
_diffrn_reflns_limit_h_max 13
_diffrn_reflns_limit_h_min -12
_diffrn_reflns_limit_k_max 13
_diffrn_reflns_limit_k_min -12
_diffrn_reflns_limit_l_max 16
_diffrn_reflns_limit_l_min 0
_diffrn_reflns_number 5081
_diffrn_reflns_theta_full 27.97
_diffrn_reflns_theta_max 27.97
_diffrn_reflns_theta_min 2.31
_exptl_absorpt_coefficient_mu 7.18
_exptl_absorpt_correction_T_max 0.3277
_exptl_absorpt_correction_T_min 0.1878
_exptl_crystal_density_diffrn 1.94
_exptl_crystal_density_method 'not measured'
_exptl_crystal_F_000 596
_exptl_crystal_size_max 0.35
_exptl_crystal_size_mid 0.2
_exptl_crystal_size_min 0.2
_refine_diff_density_max 1.088
_refine_diff_density_min -0.717
_refine_diff_density_rms 0.152
_refine_ls_extinction_method none
_refine_ls_goodness_of_fit_ref 1.044
_refine_ls_hydrogen_treatment mixed
_refine_ls_matrix_type full
_refine_ls_number_parameters 199
_refine_ls_number_reflns 5081
_refine_ls_number_restraints 0
_refine_ls_restrained_S_all 1.044
_refine_ls_R_factor_all 0.0568
_refine_ls_R_factor_gt 0.0367
_refine_ls_shift/su_max 0.001
_refine_ls_shift/su_mean 0
_refine_ls_structure_factor_coef Fsqd
_refine_ls_weighting_details 'calc w=1/[\s^2^(Fo^2^)+(0.0394P)^2^+1.2458P] where  P=(Fo^2^+2Fc^2^)/3''
_refine_ls_weighting_scheme calc
_refine_ls_wR_factor_gt 0.0758
_refine_ls_wR_factor_ref 0.0868
_reflns_number_gt 3999
_reflns_number_total 5081
_reflns_threshold_expression >2sigma(I)
_cod_data_source_file b005123n.txt
_cod_data_source_block JFN-5
_cod_original_cell_volume 1054.6(6)
_cod_database_code 7115119

loop_
_symmetry_equiv_pos_as_xyz
'x, y, z'
'-x, -y, -z'

loop_
_atom_site_label
_atom_site_type_symbol
_atom_site_fract_x
_atom_site_fract_y
_atom_site_fract_z
_atom_site_U_iso_or_equiv
_atom_site_adp_type
_atom_site_occupancy
_atom_site_symmetry_multiplicity
_atom_site_calc_flag
_atom_site_refinement_flags
Se1 Se -0.17821(5) 1.33323(5) -0.00205(4) 0.02262(11) Uani 1 1 d .
Se2 Se -0.33032(5) 1.18553(5) 0.08835(4) 0.02163(11) Uani 1 1 d .
Se3 Se 0.04376(5) 0.98034(5) 0.14064(4) 0.01863(10) Uani 1 1 d .
Se4 Se -0.19730(5) 1.23205(5) 0.41010(4) 0.02168(11) Uani 1 1 d .
P1 P -0.11874(13) 1.33373(13) 0.15173(10) 0.0176(2) Uani 1 1 d .
P2 P -0.31526(12) 1.14107(13) 0.26914(9) 0.0171(2) Uani 1 1 d .
P3 P -0.00092(13) 1.03803(13) 0.34015(9) 0.0173(2) Uani 1 1 d .
C1 C -0.2853(5) 1.3089(5) 0.2670(4) 0.0165(8) Uani 1 1 d .
C2 C -0.1150(5) 0.9842(5) 0.2852(3) 0.0165(8) Uani 1 1 d .
C3 C 0.0473(5) 1.1415(5) 0.1899(4) 0.0182(9) Uani 1 1 d .
C4 C -0.4384(5) 1.4553(5) 0.2788(4) 0.0221(9) Uani 1 1 d .
C5 C -0.5581(6) 1.4190(6) 0.3814(5) 0.0396(14) Uani 1 1 d .
H5A H -0.5117 1.3706 0.4501 0.059 Uiso 1 1 calc R
H5B H -0.5896 1.3501 0.3684 0.059 Uiso 1 1 calc R
H5C H -0.6501 1.5129 0.3916 0.059 Uiso 1 1 calc R
C6 C -0.4001(6) 1.5733(6) 0.2965(5) 0.0364(13) Uani 1 1 d .
H6A H -0.3232 1.5975 0.2311 0.055 Uiso 1 1 calc R
H6B H -0.357 1.5319 0.3663 0.055 Uiso 1 1 calc R
H6C H -0.4957 1.6656 0.3033 0.055 Uiso 1 1 calc R
C7 C -0.5153(6) 1.5305(6) 0.1735(5) 0.0318(12) Uani 1 1 d .
H7A H -0.4407 1.555 0.1062 0.048 Uiso 1 1 calc R
H7B H -0.6075 1.6237 0.1851 0.048 Uiso 1 1 calc R
H7C H -0.547 1.4608 0.1619 0.048 Uiso 1 1 calc R
C8 C -0.1263(5) 0.8300(5) 0.3513(4) 0.0230(9) Uani 1 1 d .
C9 C -0.2182(6) 0.8422(6) 0.4720(4) 0.0354(12) Uani 1 1 d .
H9A H -0.3219 0.9257 0.4678 0.053 Uiso 1 1 calc R
H9B H -0.162 0.8616 0.5113 0.053 Uiso 1 1 calc R
H9C H -0.2298 0.7471 0.5142 0.053 Uiso 1 1 calc R
C10 C -0.2092(7) 0.7921(6) 0.2906(5) 0.0362(13) Uani 1 1 d .
H10A H -0.1495 0.7845 0.2134 0.054 Uiso 1 1 calc R
H10B H -0.3145 0.8723 0.2862 0.054 Uiso 1 1 calc R
H10C H -0.2163 0.6952 0.3337 0.054 Uiso 1 1 calc R
C11 C 0.0351(6) 0.6994(5) 0.3591(5) 0.0321(12) Uani 1 1 d .
H11A H 0.0949 0.6908 0.282 0.048 Uiso 1 1 calc R
H11B H 0.023 0.6046 0.4016 0.048 Uiso 1 1 calc R
H11C H 0.0907 0.7191 0.3987 0.048 Uiso 1 1 calc R
C12 C 0.2066(5) 1.1550(5) 0.1528(4) 0.0240(10) Uani 1 1 d .
C13 C 0.2005(6) 1.2662(6) 0.2096(5) 0.0298(11) Uani 1 1 d .
H13A H 0.1772 1.2301 0.2928 0.045 Uiso 1 1 calc R
H13B H 0.1186 1.3664 0.1855 0.045 Uiso 1 1 calc R
H13C H 0.3017 1.2732 0.1869 0.045 Uiso 1 1 calc R
C14 C 0.2429(6) 1.2101(6) 0.0227(4) 0.0313(11) Uani 1 1 d .
H14A H 0.2466 1.1384 -0.0129 0.047 Uiso 1 1 calc R
H14B H 0.3443 1.217 -0.0004 0.047 Uiso 1 1 calc R
H14C H 0.1612 1.3102 -0.0019 0.047 Uiso 1 1 calc R
C15 C 0.3411(5) 1.0008(6) 0.1879(5) 0.0372(13) Uani 1 1 d .
H15A H 0.3209 0.9627 0.271 0.056 Uiso 1 1 calc R
H15B H 0.4397 1.0131 0.1639 0.056 Uiso 1 1 calc R
H15C H 0.3483 0.9285 0.1512 0.056 Uiso 1 1 calc R

loop_
_atom_site_aniso_label
_atom_site_aniso_U_11
_atom_site_aniso_U_22
_atom_site_aniso_U_33
_atom_site_aniso_U_23
_atom_site_aniso_U_13
_atom_site_aniso_U_12
Se1 0.0272(2) 0.0285(3) 0.0130(2) 0.00158(18) -0.00597(17) -0.0152(2)
Se2 0.0241(2) 0.0292(2) 0.0176(2) -0.00406(18) -0.00746(17) -0.01443(19)
Se3 0.0202(2) 0.0209(2) 0.0155(2) -0.00449(17) -0.00121(16) -0.01021(17)
Se4 0.0231(2) 0.0289(2) 0.0151(2) -0.00722(18) -0.00517(17) -0.00985(19)
P1 0.0200(5) 0.0191(5) 0.0161(5) -0.0017(4) -0.0041(4) -0.0112(4)
P2 0.0171(5) 0.0217(6) 0.0148(5) -0.0029(4) -0.0025(4) -0.0112(4)
P3 0.0175(5) 0.0213(6) 0.0139(5) -0.0011(4) -0.0043(4) -0.0100(4)
C1 0.020(2) 0.017(2) 0.015(2) -0.0029(16) -0.0057(16) -0.0095(17)
C2 0.019(2) 0.019(2) 0.013(2) -0.0027(16) -0.0022(16) -0.0099(17)
C3 0.019(2) 0.020(2) 0.016(2) -0.0007(17) -0.0018(16) -0.0114(17)
C4 0.023(2) 0.024(2) 0.020(2) -0.0099(19) -0.0023(18) -0.0078(18)
C5 0.024(3) 0.034(3) 0.039(3) -0.008(2) 0.007(2) -0.004(2)
C6 0.038(3) 0.030(3) 0.042(3) -0.013(2) -0.017(2) -0.005(2)
C7 0.030(3) 0.024(3) 0.036(3) -0.012(2) -0.015(2) 0.001(2)
C8 0.028(2) 0.018(2) 0.026(2) 0.0004(18) -0.0046(19) -0.0162(19)
C9 0.041(3) 0.035(3) 0.026(3) 0.005(2) 0.000(2) -0.024(2)
C10 0.044(3) 0.026(3) 0.050(4) -0.004(2) -0.019(3) -0.020(2)
C11 0.037(3) 0.018(2) 0.040(3) 0.002(2) -0.013(2) -0.013(2)
C12 0.020(2) 0.028(2) 0.025(2) -0.001(2) -0.0048(18) -0.0140(19)
C13 0.028(2) 0.037(3) 0.035(3) -0.014(2) -0.001(2) -0.021(2)
C14 0.027(2) 0.038(3) 0.029(3) -0.006(2) 0.004(2) -0.020(2)
C15 0.016(2) 0.037(3) 0.051(3) 0.004(3) -0.009(2) -0.012(2)

loop_
_atom_type_symbol
_atom_type_description
_atom_type_scat_dispersion_real
_atom_type_scat_dispersion_imag
_atom_type_scat_source
C C 0.0033 0.0016 'International Tables Vol C Tables 4.2.6.8 and 6.1.1.4'
H H 0 0 'International Tables Vol C Tables 4.2.6.8 and 6.1.1.4'
P P 0.1023 0.0942 'International Tables Vol C Tables 4.2.6.8 and 6.1.1.4'
Se Se -0.0929 2.2259 'International Tables Vol C Tables 4.2.6.8 and 6.1.1.4'

loop_
_geom_angle_atom_site_label_1
_geom_angle_atom_site_label_2
_geom_angle_atom_site_label_3
_geom_angle
P1 Se1 Se2 99.32(4)
P2 Se2 Se1 99.16(4)
C3 Se3 C2 79.51(17)
C3 Se3 P3 44.28(12)
C2 Se3 P3 44.14(12)
C1 Se4 P3 89.22(13)
C1 P1 C3 101.13(19)
C1 P1 Se1 102.37(13)
C3 P1 Se1 105.24(14)
C1 P2 C2 100.99(19)
C1 P2 Se2 102.24(13)
C2 P2 Se2 105.05(14)
C2 P3 C3 86.51(19)
C2 P3 Se4 99.25(14)
C3 P3 Se4 99.77(14)
C2 P3 Se3 48.36(13)
C3 P3 Se3 48.34(14)
Se4 P3 Se3 127.27(5)
C4 C1 P1 116.5(3)
C4 C1 P2 114.9(3)
P1 C1 P2 111.7(2)
C4 C1 Se4 107.8(3)
P1 C1 Se4 102.66(19)
P2 C1 Se4 101.21(19)
C8 C2 P3 115.7(3)
C8 C2 P2 110.9(3)
P3 C2 P2 111.6(2)
C8 C2 Se3 115.3(3)
P3 C2 Se3 87.49(17)
P2 C2 Se3 114.0(2)
C12 C3 P3 117.1(3)
C12 C3 P1 111.0(3)
P3 C3 P1 111.4(2)
C12 C3 Se3 115.0(3)
P3 C3 Se3 87.37(18)
P1 C3 Se3 113.2(2)
C5 C4 C7 107.8(4)
C5 C4 C6 108.7(4)
C7 C4 C6 106.9(4)
C5 C4 C1 110.3(4)
C7 C4 C1 113.7(4)
C6 C4 C1 109.2(4)
C9 C8 C11 108.9(4)
C9 C8 C10 110.0(4)
C11 C8 C10 107.3(4)
C9 C8 C2 108.3(4)
C11 C8 C2 112.0(4)
C10 C8 C2 110.4(4)
C14 C12 C13 110.0(4)
C14 C12 C15 107.7(4)
C13 C12 C15 108.2(4)
C14 C12 C3 109.8(4)
C13 C12 C3 109.7(4)
C15 C12 C3 111.4(4)

loop_
_geom_bond_atom_site_label_1
_geom_bond_atom_site_label_2
_geom_bond_distance
Se1 P1 2.2260(13)
Se1 Se2 2.3966(9)
Se2 P2 2.2267(14)
Se3 C3 1.997(4)
Se3 C2 1.998(4)
Se3 P3 2.6705(14)
Se4 C1 2.016(4)
Se4 P3 2.2445(14)
P1 C1 1.874(4)
P1 C3 1.900(4)
P2 C1 1.885(4)
P2 C2 1.890(4)
P3 C2 1.862(4)
P3 C3 1.867(4)
C1 C4 1.562(6)
C2 C8 1.554(6)
C3 C12 1.552(6)
C4 C5 1.527(7)
C4 C7 1.531(6)
C4 C6 1.542(7)
C8 C9 1.529(7)
C8 C11 1.529(6)
C8 C10 1.537(7)
C12 C14 1.532(7)
C12 C13 1.534(7)
C12 C15 1.540(6)
